data_4503666
loop_
_publ_author_name
'Byrne, Peter'
'Turner, David R.'
'Lloyd, Gareth O.'
'Clarke, Nigel'
'Steed, Jonathan W.'

_publ_section_title
;
 Gradual Transition from NH&#x00B7;&#x00B7;&#x00B7;Pyridyl Hydrogen
 Bonding to the NH&#x00B7;&#x00B7;&#x00B7;O Tape Synthon in Pyridyl Ureas
;
_journal_issue 9
_journal_name_full 'Crystal Growth &amp; Design'
_journal_page_first 3335
_journal_paper_doi 10.1021/cg800247f
_journal_volume 8
_journal_year 2008
_chemical_formula_sum 'C13 H13 N3 O'
_chemical_formula_weight 227.26
_chemical_name_common ParaTUP
_chemical_name_systematic
;
 pTUP
;
_space_group_IT_number 14
_symmetry_cell_setting monoclinic
_symmetry_space_group_name_Hall '-P 2yn'
_symmetry_space_group_name_H-M 'P 1 21/n 1'
_atom_sites_solution_hydrogens geom
_atom_sites_solution_primary direct
_atom_sites_solution_secondary difmap
_audit_creation_method SHELXL-97
_cell_angle_alpha 90.00
_cell_angle_beta 95.85(3)
_cell_angle_gamma 90.00
_cell_formula_units_Z 4
_cell_length_a 6.9698(14)
_cell_length_b 12.734(3)
_cell_length_c 12.676(3)
_cell_measurement_temperature 120(2)
_cell_volume 1119.2(4)
_computing_cell_refinement 'DENZO-SMN (Otwinowski & Minor, 1997)'
_computing_data_collection 'Collect (Hooft, 1999)'
_computing_data_reduction 'DENZO-SMN (Otwinowski & Minor, 1997)'
_computing_molecular_graphics 'X-Seed (Barbour, 1999)'
_computing_publication_material 'CIFTAB (Sheldrick, 1997)'
_computing_structure_refinement 'SHELXL-97 (Sheldrick, 1997)'
_computing_structure_solution 'SHELXS-97 (Sheldrick, 1990)'
_diffrn_ambient_temperature 120(2)
_diffrn_detector_area_resol_mean 0.71
_diffrn_measured_fraction_theta_full 0.506
_diffrn_measured_fraction_theta_max 0.506
_diffrn_measurement_device_type 'Nonius KappaCCD'
_diffrn_radiation_monochromator graphite
_diffrn_radiation_source 'fine-focus sealed tube'
_diffrn_radiation_type MoK\a
_diffrn_radiation_wavelength 0.71073
_diffrn_reflns_av_R_equivalents 0.0818
_diffrn_reflns_av_sigmaI/netI 0.1263
_diffrn_reflns_limit_h_max 8
_diffrn_reflns_limit_h_min -7
_diffrn_reflns_limit_k_max 16
_diffrn_reflns_limit_k_min -13
_diffrn_reflns_limit_l_max 14
_diffrn_reflns_limit_l_min -14
_diffrn_reflns_number 1858
_diffrn_reflns_theta_full 27.42
_diffrn_reflns_theta_max 27.42
_diffrn_reflns_theta_min 3.20
_diffrn_standards_decay_% 0.0
_exptl_absorpt_coefficient_mu 0.089
_exptl_absorpt_correction_type multi-scan
_exptl_crystal_colour colourless
_exptl_crystal_density_diffrn 1.349
_exptl_crystal_density_method 'not measured'
_exptl_crystal_description needle
_exptl_crystal_F_000 480
_exptl_crystal_size_max 0.3
_exptl_crystal_size_mid 0.1
_exptl_crystal_size_min 0.1
_refine_diff_density_max 0.359
_refine_diff_density_min -0.287
_refine_diff_density_rms 0.098
_refine_ls_extinction_coef 0.019(5)
_refine_ls_extinction_expression Fc^*^=kFc[1+0.001xFc^2^\l^3^/sin(2\q)]^-1/4^
_refine_ls_extinction_method SHELXL
_refine_ls_goodness_of_fit_ref 0.987
_refine_ls_hydrogen_treatment mixed
_refine_ls_matrix_type full
_refine_ls_number_parameters 156
_refine_ls_number_reflns 1291
_refine_ls_number_restraints 0
_refine_ls_restrained_S_all 0.987
_refine_ls_R_factor_all 0.1047
_refine_ls_R_factor_gt 0.0491
_refine_ls_shift/su_max 0.003
_refine_ls_shift/su_mean 0.000
_refine_ls_structure_factor_coef Fsqd
_refine_ls_weighting_details 'calc w=1/[\s^2^(Fo^2^)+(0.0405P)^2^+0.0000P] where P=(Fo^2^+2Fc^2^)/3'
_refine_ls_weighting_scheme calc
_refine_ls_wR_factor_gt 0.0992
_refine_ls_wR_factor_ref 0.1162
_reflns_number_gt 825
_reflns_number_total 1291
_reflns_threshold_expression >2sigma(I)
_cod_data_source_file cg800247f_si_004.cif
_cod_data_source_block C:\Dave\Arms\ParaTUP\PPTOLURE.CIF
_cod_original_sg_symbol_H-M P21/n
_cod_database_code 4503666

loop_
_symmetry_equiv_pos_as_xyz
'x, y, z'
'-x+1/2, y+1/2, -z+1/2'
'-x, -y, -z'
'x-1/2, -y-1/2, z-1/2'

loop_
_atom_site_label
_atom_site_type_symbol
_atom_site_fract_x
_atom_site_fract_y
_atom_site_fract_z
_atom_site_U_iso_or_equiv
_atom_site_adp_type
_atom_site_occupancy
_atom_site_symmetry_multiplicity
_atom_site_calc_flag
_atom_site_refinement_flags
O1 O 0.1674(3) 0.51284(16) 0.10613(15) 0.0324(7) Uani 1 1 d .
N2 N -0.1184(3) 0.58039(19) 0.15118(18) 0.0283(8) Uani 1 1 d .
H2N H -0.1950 0.6353 0.1418 0.034 Uiso 1 1 calc R
N3 N 0.0881(3) 0.6851(2) 0.06957(18) 0.0268(7) Uani 1 1 d .
H3N H -0.0027 0.7319 0.0761 0.032 Uiso 1 1 calc R
C4 C -0.0801(4) 0.4094(2) 0.2394(2) 0.0269(9) Uani 1 1 d .
H4 H 0.0473 0.4005 0.2205 0.032 Uiso 1 1 calc R
C2 C -0.3739(4) 0.5032(2) 0.2363(2) 0.0281(9) Uani 1 1 d .
H2 H -0.4527 0.5621 0.2160 0.034 Uiso 1 1 calc R
N1 N -0.3428(4) 0.3388(2) 0.32888(19) 0.0305(8) Uani 1 1 d .
C10 C 0.5629(4) 0.8021(3) -0.0767(2) 0.0283(9) Uani 1 1 d .
C3 C -0.1861(4) 0.4970(2) 0.2075(2) 0.0225(8) Uani 1 1 d .
C8 C 0.3986(4) 0.6547(2) -0.0032(2) 0.0267(9) Uani 1 1 d .
H8 H 0.3959 0.5820 0.0133 0.032 Uiso 1 1 calc R
C5 C -0.1626(5) 0.3347(2) 0.2996(2) 0.0329(10) Uani 1 1 d .
H5 H -0.0859 0.2756 0.3221 0.039 Uiso 1 1 calc R
C9 C 0.5520(4) 0.6965(3) -0.0515(2) 0.0289(9) Uani 1 1 d .
H9 H 0.6529 0.6510 -0.0677 0.035 Uiso 1 1 calc R
C1 C -0.4437(5) 0.4230(3) 0.2947(2) 0.0321(9) Uani 1 1 d .
H1 H -0.5730 0.4283 0.3118 0.038 Uiso 1 1 calc R
C7 C 0.2495(4) 0.7198(3) 0.0207(2) 0.0234(8) Uani 1 1 d .
C6 C 0.0563(5) 0.5869(3) 0.1080(2) 0.0250(9) Uani 1 1 d .
C11 C 0.4114(5) 0.8658(3) -0.0527(2) 0.0299(9) Uani 1 1 d .
H11 H 0.4140 0.9385 -0.0695 0.036 Uiso 1 1 calc R
C12 C 0.2566(4) 0.8260(2) -0.0049(2) 0.0270(9) Uani 1 1 d .
H12 H 0.1549 0.8714 0.0104 0.032 Uiso 1 1 calc R
C13 C 0.7323(4) 0.8465(3) -0.1273(2) 0.0442(11) Uani 1 1 d .
H13B H 0.6898 0.8688 -0.1999 0.066 Uiso 1 1 calc R
H13C H 0.8322 0.7925 -0.1288 0.066 Uiso 1 1 calc R
H13A H 0.7848 0.9069 -0.0861 0.066 Uiso 1 1 calc R

loop_
_atom_site_aniso_label
_atom_site_aniso_U_11
_atom_site_aniso_U_22
_atom_site_aniso_U_33
_atom_site_aniso_U_23
_atom_site_aniso_U_13
_atom_site_aniso_U_12
O1 0.0302(15) 0.0262(14) 0.0423(15) 0.0028(12) 0.0107(12) 0.0058(12)
N2 0.0233(17) 0.0273(18) 0.0357(18) 0.0058(14) 0.0094(15) 0.0058(14)
N3 0.0215(17) 0.0231(17) 0.0365(17) 0.0029(14) 0.0065(14) 0.0039(14)
C4 0.024(2) 0.028(2) 0.029(2) 0.0009(18) 0.0022(17) -0.0017(19)
C2 0.028(2) 0.026(2) 0.030(2) 0.0025(17) 0.0036(18) 0.0010(18)
N1 0.0265(19) 0.0320(19) 0.0324(18) 0.0027(14) 0.0002(15) -0.0006(15)
C10 0.021(2) 0.042(2) 0.021(2) 0.0021(18) -0.0020(17) -0.005(2)
C3 0.025(2) 0.022(2) 0.0202(19) 0.0017(16) 0.0007(17) -0.0032(18)
C8 0.029(2) 0.028(2) 0.023(2) -0.0027(16) 0.0029(18) -0.0009(19)
C5 0.031(2) 0.032(2) 0.035(2) 0.0027(19) -0.002(2) 0.0014(19)
C9 0.028(2) 0.037(2) 0.022(2) -0.0064(17) 0.0035(17) 0.0003(19)
C1 0.024(2) 0.037(2) 0.035(2) -0.0015(19) 0.0020(18) -0.002(2)
C7 0.018(2) 0.030(2) 0.022(2) 0.0028(16) 0.0016(17) -0.0002(17)
C6 0.025(2) 0.026(2) 0.023(2) -0.0036(18) 0.0011(18) -0.0019(19)
C11 0.031(2) 0.031(2) 0.027(2) 0.0064(17) -0.0007(19) -0.0029(19)
C12 0.027(2) 0.026(2) 0.029(2) 0.0040(17) 0.0027(18) 0.0025(17)
C13 0.031(2) 0.058(3) 0.044(2) 0.012(2) 0.007(2) -0.006(2)

loop_
_atom_type_symbol
_atom_type_description
_atom_type_scat_dispersion_real
_atom_type_scat_dispersion_imag
_atom_type_scat_source
C C 0.0033 0.0016 'International Tables Vol C Tables 4.2.6.8 and 6.1.1.4'
H H 0.0000 0.0000 'International Tables Vol C Tables 4.2.6.8 and 6.1.1.4'
N N 0.0061 0.0033 'International Tables Vol C Tables 4.2.6.8 and 6.1.1.4'
O O 0.0106 0.0060 'International Tables Vol C Tables 4.2.6.8 and 6.1.1.4'

loop_
_geom_angle_atom_site_label_1
_geom_angle_atom_site_label_2
_geom_angle_atom_site_label_3
_geom_angle
C6 N2 C3 127.3(3)
C6 N3 C7 127.5(3)
C3 C4 C5 118.7(3)
C1 C2 C3 119.3(3)
C1 N1 C5 114.7(3)
C9 C10 C11 117.1(3)
C9 C10 C13 121.7(3)
C11 C10 C13 121.2(3)
C4 C3 N2 124.8(3)
C4 C3 C2 117.3(3)
N2 C3 C2 117.9(3)
C7 C8 C9 119.7(3)
N1 C5 C4 125.3(3)
C10 C9 C8 122.3(3)
N1 C1 C2 124.6(3)
C8 C7 C12 118.9(3)
C8 C7 N3 123.9(3)
C12 C7 N3 117.1(3)
O1 C6 N3 124.9(3)
O1 C6 N2 123.0(3)
N3 C6 N2 112.1(3)
C12 C11 C10 121.6(3)
C11 C12 C7 120.3(3)

loop_
_geom_bond_atom_site_label_1
_geom_bond_atom_site_label_2
_geom_bond_distance
O1 C6 1.222(3)
N2 C6 1.388(4)
N2 C3 1.389(3)
N3 C6 1.368(4)
N3 C7 1.409(3)
C4 C3 1.375(4)
C4 C5 1.380(4)
C2 C1 1.379(4)
C2 C3 1.396(4)
N1 C1 1.331(3)
N1 C5 1.347(3)
C10 C9 1.386(4)
C10 C11 1.390(4)
C10 C13 1.510(4)
C8 C7 1.386(4)
C8 C9 1.391(4)
C7 C12 1.393(4)
C11 C12 1.386(4)

loop_
_geom_hbond_atom_site_label_D
_geom_hbond_atom_site_label_H
_geom_hbond_atom_site_label_A
_geom_hbond_distance_DH
_geom_hbond_distance_HA
_geom_hbond_distance_DA
_geom_hbond_angle_DHA
_geom_hbond_site_symmetry_A
N2 H2N N1 0.88 2.63 3.313(4) 135.5 2_455
N3 H3N N1 0.88 2.17 2.976(3) 151.4 2_455

loop_
_cod_related_entry_id
_cod_related_entry_database
_cod_related_entry_code
1 ChemSpider 589962
